data_4121179
loop_
_publ_author_name
'Michael Benz'
'Bernhard Spingler'
'Roger Alberto'
'Henrik Braband'

_publ_section_title
;
 Toward Organometallic 99mTc Imaging Agents: Synthesis of Water-Stable
 99Tc-NHC Complexes
;
_journal_name_full 'Journal of the American Chemical Society'
_journal_page_first 17566
_journal_page_last 17572
_journal_paper_doi 10.1021/ja409499u
_journal_volume 135
_journal_year 2013
_chemical_formula_moiety C18H24ClF12N8OP2Tc
_chemical_formula_sum 'C18 H24 Cl F12 N8 O P2 Tc'
_chemical_formula_weight 791.84
_chemical_name_common '[99TcOCl(L2)2](PF6)2'
_chemical_name_systematic
; 
 ? 
;
_space_group_IT_number 1
_symmetry_cell_setting triclinic
_symmetry_space_group_name_Hall 'P 1'
_symmetry_space_group_name_H-M 'P 1'
_atom_sites_solution_hydrogens geom
_atom_sites_solution_primary direct
_atom_sites_solution_secondary difmap
_audit_creation_method SHELXL-97
_cell_angle_alpha 83.541(3)
_cell_angle_beta 87.715(4)
_cell_angle_gamma 62.811(4)
_cell_formula_units_Z 2
_cell_length_a 10.9223(5)
_cell_length_b 11.4201(4)
_cell_length_c 12.9602(6)
_cell_measurement_reflns_used 6678
_cell_measurement_temperature 183(2)
_cell_measurement_theta_max 30.4080
_cell_measurement_theta_min 2.6890
_cell_volume 1428.70(12)
_computing_cell_refinement
;
CrysAlisPro, Agilent Technologies,
Version 1.171.35.19 (release 27-10-2011 CrysAlis171 .NET)
(compiled Oct 27 2011,15:02:11)
;
_computing_data_collection
;
CrysAlisPro, Agilent Technologies,
Version 1.171.35.19 (release 27-10-2011 CrysAlis171 .NET)
(compiled Oct 27 2011,15:02:11)
;
_computing_data_reduction
;
CrysAlisPro, Agilent Technologies,
Version 1.171.35.19 (release 27-10-2011 CrysAlis171 .NET)
(compiled Oct 27 2011,15:02:11)
;
_computing_molecular_graphics 'ORTEP-3 (Farrugia, 1997)'
_computing_publication_material 'SHELXL-97 (Sheldrick, 2008)'
_computing_structure_refinement 'SHELXL-97 (Sheldrick, 2008)'
_computing_structure_solution 'SIR-97 (Altomare, 1999)'
_diffrn_ambient_temperature 183(2)
_diffrn_detector_area_resol_mean 10.4498
_diffrn_measured_fraction_theta_full 0.999
_diffrn_measured_fraction_theta_max 0.999
_diffrn_measurement_device_type 'Xcalibur, Ruby'
_diffrn_measurement_method '\w scans'
_diffrn_radiation_monochromator graphite
_diffrn_radiation_source 'fine-focus sealed tube'
_diffrn_radiation_type MoK\a
_diffrn_radiation_wavelength 0.71073
_diffrn_reflns_av_R_equivalents 0.0406
_diffrn_reflns_av_sigmaI/netI 0.0613
_diffrn_reflns_limit_h_max 14
_diffrn_reflns_limit_h_min -14
_diffrn_reflns_limit_k_max 15
_diffrn_reflns_limit_k_min -15
_diffrn_reflns_limit_l_max 17
_diffrn_reflns_limit_l_min -17
_diffrn_reflns_number 24706
_diffrn_reflns_theta_full 28.28
_diffrn_reflns_theta_max 28.28
_diffrn_reflns_theta_min 2.43
_exptl_absorpt_coefficient_mu 0.819
_exptl_absorpt_correction_T_max 0.9190
_exptl_absorpt_correction_T_min 0.8172
_exptl_absorpt_correction_type multi-scan
_exptl_absorpt_process_details
;
CrysAlisPro, Agilent Technologies,
Version 1.171.35.19 (release 27-10-2011 CrysAlis171 .NET)
(compiled Oct 27 2011,15:02:11)
empirical absorption correction using spherical harmonics,
 implemented in SCALE3 ABSPACK scaling algorithm.
;
_exptl_crystal_colour green
_exptl_crystal_density_diffrn 1.841
_exptl_crystal_description plate
_exptl_crystal_F_000 788
_exptl_crystal_size_max 0.26
_exptl_crystal_size_mid 0.11
_exptl_crystal_size_min 0.11
_refine_diff_density_max 0.463
_refine_diff_density_min -0.584
_refine_diff_density_rms 0.067
_refine_ls_abs_structure_details 'Flack H D (1983), Acta Cryst. A39, 876-881'
_refine_ls_abs_structure_Flack 0.00(9)
_refine_ls_extinction_method none
_refine_ls_goodness_of_fit_ref 1.044
_refine_ls_hydrogen_treatment constr
_refine_ls_matrix_type full
_refine_ls_number_parameters 810
_refine_ls_number_reflns 13357
_refine_ls_number_restraints 35
_refine_ls_restrained_S_all 1.045
_refine_ls_R_factor_all 0.0530
_refine_ls_R_factor_gt 0.0447
_refine_ls_shift/su_max 0.011
_refine_ls_shift/su_mean 0.000
_refine_ls_structure_factor_coef Fsqd
_refine_ls_weighting_details 'calc w=1/[\s^2^(Fo^2^)+(0.0364P)^2^+0.4725P] where P=(Fo^2^+2Fc^2^)/3'
_refine_ls_weighting_scheme calc
_refine_ls_wR_factor_gt 0.0945
_refine_ls_wR_factor_ref 0.1013
_reflns_number_gt 11832
_reflns_number_total 13357
_reflns_threshold_expression >2sigma(I)
_cod_data_source_file ja409499u_si_002_5.cif
_cod_data_source_block '[99TcOCl(L2)2](PF6)2'
_cod_original_cell_volume 1428.70(10)
_cod_database_code 4121179

loop_
_symmetry_equiv_pos_as_xyz
'x, y, z'

loop_
_atom_site_label
_atom_site_type_symbol
_atom_site_fract_x
_atom_site_fract_y
_atom_site_fract_z
_atom_site_U_iso_or_equiv
_atom_site_adp_type
_atom_site_occupancy
_atom_site_symmetry_multiplicity
_atom_site_calc_flag
_atom_site_refinement_flags
_atom_site_disorder_assembly
_atom_site_disorder_group
Tc1A Tc -0.37394(4) -0.26298(4) -0.14453(4) 0.02543(12) Uani 0.71 1 d P A 1
Cl1 Cl -0.31046(16) -0.23401(16) -0.32231(11) 0.0492(4) Uani 0.71 1 d P A 1
O1 O -0.4121(3) -0.2847(3) -0.02529(19) 0.0606(7) Uani 0.71 1 d P A 1
Tc1B Tc -0.33830(13) -0.25347(11) -0.20055(12) 0.0265(3) Uani 0.29 1 d P A 2
Cl1B Cl -0.4121(3) -0.2847(3) -0.02529(19) 0.0606(7) Uani 0.29 1 d P A 2
O1B O -0.31046(16) -0.23401(16) -0.32231(11) 0.0492(4) Uani 0.29 1 d P A 2
Tc2A Tc -0.32715(4) -0.27967(4) 0.35716(3) 0.02188(10) Uani 0.78 1 d P B 3
Cl2 Cl -0.39870(18) -0.1694(2) 0.17809(14) 0.0288(4) Uani 0.78 1 d PU B 3
O2 O -0.3017(7) -0.3445(8) 0.4758(5) 0.0269(13) Uani 0.78 1 d PU B 3
Tc2B Tc -0.37582(15) -0.23107(14) 0.29479(13) 0.0218(3) Uani 0.22 1 d PD B 4
Cl2B Cl -0.2694(12) -0.3628(14) 0.4714(11) 0.043(2) Uiso 0.22 1 d PDU B 4
O2B O -0.434(2) -0.160(3) 0.188(2) 0.036(3) Uiso 0.22 1 d PU B 4
C1 C -0.5516(5) -0.0844(4) -0.2025(4) 0.0350(10) Uani 1 1 d . . .
C2 C -0.2938(5) -0.1198(5) -0.1320(4) 0.0404(11) Uani 1 1 d . . .
C3 C -0.6400(6) -0.1278(6) -0.3639(4) 0.0587(15) Uani 1 1 d . . .
H3C H -0.7358 -0.1005 -0.3832 0.070 Uiso 1 1 calc R A .
H3B H -0.5968 -0.2210 -0.3350 0.070 Uiso 1 1 calc R . .
H3A H -0.5898 -0.1169 -0.4256 0.070 Uiso 1 1 calc R . .
C4 C -0.7210(5) 0.0901(5) -0.2904(4) 0.0432(12) Uani 1 1 d . . .
H4A H -0.7887 0.1419 -0.3424 0.052 Uiso 1 1 calc R A .
C5 C -0.6907(4) 0.1350(4) -0.2086(4) 0.0390(11) Uani 1 1 d . A .
H5A H -0.7323 0.2234 -0.1908 0.047 Uiso 1 1 calc R . .
C6 C -0.5182(5) 0.0253(5) -0.0634(4) 0.0413(11) Uani 1 1 d . . .
H6A H -0.5236 -0.0388 -0.0075 0.050 Uiso 1 1 calc R A .
H6B H -0.5638 0.1146 -0.0392 0.050 Uiso 1 1 calc R . .
C7 C -0.3125(6) 0.0693(6) -0.0797(5) 0.0593(15) Uani 1 1 d . . .
H7A H -0.3498 0.1515 -0.0510 0.071 Uiso 1 1 calc R A .
C8 C -0.1885(6) 0.0062(6) -0.1210(5) 0.0601(15) Uani 1 1 d . A .
H8A H -0.1196 0.0355 -0.1274 0.072 Uiso 1 1 calc R . .
C9 C -0.0561(5) -0.2012(7) -0.2047(5) 0.0681(18) Uani 1 1 d . . .
H9A H -0.0813 -0.2547 -0.2451 0.082 Uiso 1 1 calc R A .
H9B H 0.0141 -0.2593 -0.1525 0.082 Uiso 1 1 calc R . .
H9C H -0.0193 -0.1513 -0.2512 0.082 Uiso 1 1 calc R . .
C11 C -0.1716(5) -0.4303(4) -0.1310(3) 0.0355(10) Uani 1 1 d . . .
C12 C -0.4276(5) -0.4013(4) -0.2021(4) 0.0408(11) Uani 1 1 d . . .
C13 C -0.0820(5) -0.3916(5) 0.0286(4) 0.0480(12) Uani 1 1 d . . .
H13C H -0.0093 -0.4464 0.0800 0.058 Uiso 1 1 calc R A .
H13B H -0.1717 -0.3581 0.0625 0.058 Uiso 1 1 calc R . .
H13A H -0.0668 -0.3168 -0.0019 0.058 Uiso 1 1 calc R . .
C14 C 0.0149(4) -0.6014(4) -0.0544(4) 0.0374(11) Uani 1 1 d . . .
H14A H 0.0887 -0.6522 -0.0066 0.045 Uiso 1 1 calc R A .
C15 C -0.0171(4) -0.6428(4) -0.1357(4) 0.0388(11) Uani 1 1 d . A .
H15A H 0.0297 -0.7293 -0.1571 0.047 Uiso 1 1 calc R . .
C16 C -0.1988(6) -0.5420(5) -0.2765(4) 0.0480(13) Uani 1 1 d . . .
H16A H -0.1976 -0.4757 -0.3322 0.058 Uiso 1 1 calc R A .
H16B H -0.1517 -0.6305 -0.3019 0.058 Uiso 1 1 calc R . .
C17 C -0.4029(6) -0.5906(6) -0.2603(5) 0.0564(15) Uani 1 1 d . . .
H17A H -0.3650 -0.6708 -0.2919 0.068 Uiso 1 1 calc R A .
C18 C -0.5275(7) -0.5320(6) -0.2179(5) 0.0617(16) Uani 1 1 d . A .
H18A H -0.5937 -0.5646 -0.2120 0.074 Uiso 1 1 calc R . .
C19 C -0.6651(6) -0.3273(6) -0.1317(5) 0.0667(17) Uani 1 1 d . . .
H19A H -0.6845 -0.2352 -0.1520 0.080 Uiso 1 1 calc R A .
H19B H -0.6502 -0.3474 -0.0563 0.080 Uiso 1 1 calc R . .
H19C H -0.7434 -0.3403 -0.1514 0.080 Uiso 1 1 calc R . .
C21 C -0.1416(5) -0.2844(5) 0.2964(3) 0.0364(10) Uani 1 1 d . . .
C22 C -0.2634(5) -0.4504(5) 0.2729(4) 0.0376(10) Uani 1 1 d . . .
C23 C -0.1793(6) -0.0578(5) 0.2226(5) 0.0497(13) Uani 1 1 d . . .
H23C H -0.1314 -0.0097 0.2439 0.060 Uiso 1 1 calc R B .
H23B H -0.2694 -0.0261 0.2558 0.060 Uiso 1 1 calc R . .
H23A H -0.1919 -0.0428 0.1469 0.060 Uiso 1 1 calc R . .
C24 C 0.0432(5) -0.2638(5) 0.2361(4) 0.0413(11) Uani 1 1 d . . .
H24A H 0.0984 -0.2247 0.2063 0.050 Uiso 1 1 calc R B .
C25 C 0.0864(5) -0.3930(5) 0.2697(3) 0.0384(10) Uani 1 1 d . B .
H25A H 0.1778 -0.4623 0.2688 0.046 Uiso 1 1 calc R . .
C26 C -0.0286(5) -0.5298(5) 0.3400(4) 0.0386(10) Uani 1 1 d . . .
H26A H 0.0634 -0.6038 0.3299 0.046 Uiso 1 1 calc R B .
H26B H -0.0501 -0.5336 0.4148 0.046 Uiso 1 1 calc R . .
C27 C -0.1085(6) -0.6430(5) 0.2232(4) 0.0479(13) Uani 1 1 d . . .
H27A H -0.0234 -0.7192 0.2160 0.057 Uiso 1 1 calc R B .
C28 C -0.2269(7) -0.6146(5) 0.1798(4) 0.0534(14) Uani 1 1 d . B .
H28A H -0.2427 -0.6673 0.1355 0.064 Uiso 1 1 calc R . .
C29 C -0.4677(6) -0.4306(5) 0.1777(4) 0.0526(14) Uani 1 1 d . . .
H29A H -0.5044 -0.3345 0.1769 0.063 Uiso 1 1 calc R B .
H29B H -0.5201 -0.4617 0.2265 0.063 Uiso 1 1 calc R . .
H29C H -0.4756 -0.4521 0.1079 0.063 Uiso 1 1 calc R . .
C31 C -0.5424(5) -0.2383(5) 0.3704(4) 0.0363(10) Uani 1 1 d . . .
C32 C -0.4141(5) -0.0781(4) 0.3934(4) 0.0371(10) Uani 1 1 d . . .
C33 C -0.5124(6) -0.4610(5) 0.4454(5) 0.0518(14) Uani 1 1 d . . .
H33C H -0.5365 -0.5143 0.4039 0.062 Uiso 1 1 calc R B .
H33B H -0.5314 -0.4774 0.5187 0.062 Uiso 1 1 calc R . .
H33A H -0.4143 -0.4853 0.4374 0.062 Uiso 1 1 calc R . .
C34 C -0.7335(5) -0.2531(5) 0.4177(3) 0.0412(11) Uani 1 1 d . . .
H34A H -0.7929 -0.2899 0.4424 0.049 Uiso 1 1 calc R B .
C35 C -0.7723(5) -0.1275(5) 0.3850(3) 0.0407(11) Uani 1 1 d . B .
H35A H -0.8633 -0.0570 0.3828 0.049 Uiso 1 1 calc R . .
C36 C -0.6501(5) 0.0045(5) 0.3177(4) 0.0435(11) Uani 1 1 d . . .
H36A H -0.7415 0.0804 0.3257 0.052 Uiso 1 1 calc R B .
H36B H -0.6262 0.0051 0.2432 0.052 Uiso 1 1 calc R . .
C37 C -0.5729(7) 0.1258(5) 0.4289(4) 0.0541(15) Uani 1 1 d . . .
H37A H -0.6576 0.2042 0.4297 0.065 Uiso 1 1 calc R B .
C38 C -0.4542(7) 0.0986(5) 0.4764(4) 0.0535(14) Uani 1 1 d . B .
H38A H -0.4390 0.1547 0.5175 0.064 Uiso 1 1 calc R . .
C39 C -0.2149(6) -0.0903(5) 0.4910(4) 0.0516(13) Uani 1 1 d . . .
H39A H -0.1622 -0.0541 0.4475 0.062 Uiso 1 1 calc R B .
H39B H -0.1748 -0.1860 0.4871 0.062 Uiso 1 1 calc R . .
H39C H -0.2121 -0.0735 0.5631 0.062 Uiso 1 1 calc R . .
N1 N -0.6362(4) -0.0453(4) -0.2857(3) 0.0364(8) Uani 1 1 d . A .
N2 N -0.5851(4) 0.0240(3) -0.1553(3) 0.0338(8) Uani 1 1 d . A .
N3 N -0.3750(4) -0.0102(4) -0.0874(3) 0.0391(9) Uani 1 1 d . A .
N4 N -0.1784(4) -0.1085(4) -0.1526(4) 0.0499(11) Uani 1 1 d . A .
N11 N -0.0793(4) -0.4703(4) -0.0523(3) 0.0359(9) Uani 1 1 d . A .
N12 N -0.1284(4) -0.5399(4) -0.1830(3) 0.0348(9) Uani 1 1 d . A .
N13 N -0.3404(5) -0.5112(4) -0.2490(4) 0.0459(12) Uani 1 1 d . A .
N14 N -0.5425(4) -0.4148(4) -0.1841(3) 0.0477(10) Uani 1 1 d . A .
N21 N -0.0979(4) -0.1987(4) 0.2537(3) 0.0365(8) Uani 1 1 d . B .
N22 N -0.0283(4) -0.4040(4) 0.3053(3) 0.0351(8) Uani 1 1 d . B .
N23 N -0.1312(5) -0.5424(4) 0.2806(3) 0.0374(9) Uani 1 1 d . B .
N24 N -0.3242(4) -0.4949(4) 0.2099(3) 0.0404(9) Uani 1 1 d . B .
N31 N -0.5935(4) -0.3218(4) 0.4101(3) 0.0383(9) Uani 1 1 d . B .
N32 N -0.6539(4) -0.1195(4) 0.3549(3) 0.0354(8) Uani 1 1 d . B .
N33 N -0.5465(5) 0.0159(4) 0.3785(3) 0.0401(10) Uani 1 1 d . B .
N34 N -0.3576(5) -0.0271(4) 0.4541(3) 0.0406(11) Uani 1 1 d . B .
F1 F 0.0715(4) -0.1029(3) 0.0385(3) 0.0605(9) Uani 1 1 d . . .
F2 F 0.1175(5) -0.0092(5) 0.1662(3) 0.0892(13) Uani 1 1 d . . .
F3 F 0.2793(3) -0.1099(4) 0.0479(4) 0.0915(14) Uani 1 1 d . . .
F4 F 0.1301(4) 0.0179(4) -0.0807(3) 0.0802(11) Uani 1 1 d . . .
F5 F 0.1820(4) 0.1092(3) 0.0465(3) 0.0708(10) Uani 1 1 d . . .
F6 F -0.0262(4) 0.1186(4) 0.0357(3) 0.0746(11) Uani 1 1 d . . .
F7 F -0.0013(3) 0.0082(3) -0.4477(3) 0.0597(8) Uani 1 1 d . . .
F8 F -0.0315(3) 0.1792(3) -0.3603(3) 0.0614(9) Uani 1 1 d . . .
F9 F -0.2147(3) 0.1680(3) -0.4188(3) 0.0563(8) Uani 1 1 d . . .
F10 F -0.1263(5) 0.1508(4) -0.5790(3) 0.0795(11) Uani 1 1 d . . .
F11 F 0.0564(4) 0.1645(4) -0.5219(3) 0.0819(12) Uani 1 1 d . . .
F12 F -0.1576(4) 0.3236(3) -0.4939(3) 0.0645(9) Uani 1 1 d . . .
F13 F 0.1144(4) 0.3765(4) -0.4009(3) 0.0854(13) Uani 1 1 d . . .
F14 F 0.3203(4) 0.3707(4) -0.3757(3) 0.0781(11) Uani 1 1 d . . .
F15 F 0.1500(5) 0.4737(5) -0.2713(3) 0.0962(14) Uani 1 1 d . . .
F16 F 0.0185(4) 0.5948(4) -0.4130(5) 0.1201(19) Uani 1 1 d . . .
F17 F 0.1922(5) 0.4896(5) -0.5138(3) 0.0914(13) Uani 1 1 d . . .
F18 F 0.2214(4) 0.5894(3) -0.3841(3) 0.0651(9) Uani 1 1 d . . .
F19 F 0.4504(4) 0.1717(3) 0.1421(3) 0.0653(9) Uani 1 1 d . . .
F20 F 0.4149(4) 0.3449(4) 0.2322(2) 0.0711(10) Uani 1 1 d . . .
F21 F 0.2350(4) 0.3329(4) 0.1625(3) 0.0747(11) Uani 1 1 d . . .
F22 F 0.3341(3) 0.3170(3) 0.0059(3) 0.0574(8) Uani 1 1 d . . .
F23 F 0.5159(3) 0.3246(3) 0.0739(3) 0.0662(10) Uani 1 1 d . . .
F24 F 0.3012(3) 0.4855(3) 0.0962(3) 0.0579(8) Uani 1 1 d . . .
P1 P 0.12688(12) 0.00428(12) 0.04289(10) 0.0384(3) Uani 1 1 d . . .
P2 P -0.07949(14) 0.16604(13) -0.47132(11) 0.0414(3) Uani 1 1 d . . .
P3 P 0.16728(12) 0.48302(12) -0.39357(10) 0.0388(3) Uani 1 1 d . . .
P4 P 0.37685(14) 0.32827(13) 0.12013(11) 0.0413(3) Uani 1 1 d . . .

loop_
_atom_site_aniso_label
_atom_site_aniso_U_11
_atom_site_aniso_U_22
_atom_site_aniso_U_33
_atom_site_aniso_U_23
_atom_site_aniso_U_13
_atom_site_aniso_U_12
Tc1A 0.0203(2) 0.0232(3) 0.0268(3) -0.0038(2) -0.0057(2) -0.0041(2)
Cl1 0.0491(9) 0.0550(9) 0.0326(7) -0.0055(7) 0.0097(6) -0.0148(7)
O1 0.0733(17) 0.0513(14) 0.0379(13) -0.0007(11) -0.0022(12) -0.0125(13)
Tc1B 0.0255(7) 0.0252(7) 0.0213(6) -0.0014(5) -0.0050(6) -0.0050(5)
Cl1B 0.0733(17) 0.0513(14) 0.0379(13) -0.0007(11) -0.0022(12) -0.0125(13)
O1B 0.0491(9) 0.0550(9) 0.0326(7) -0.0055(7) 0.0097(6) -0.0148(7)
Tc2A 0.0269(2) 0.0225(2) 0.0200(2) -0.00151(19) -0.0013(2) -0.01458(19)
Cl2 0.0333(10) 0.0333(7) 0.0217(7) 0.0010(5) -0.0031(7) -0.0175(8)
O2 0.039(4) 0.029(3) 0.018(2) -0.0001(19) 0.000(3) -0.021(3)
Tc2B 0.0215(7) 0.0244(7) 0.0254(9) -0.0014(8) -0.0008(7) -0.0158(6)
C1 0.036(2) 0.027(2) 0.038(2) -0.0009(18) -0.0131(19) -0.0101(18)
C2 0.030(2) 0.035(2) 0.049(3) 0.000(2) -0.016(2) -0.0087(19)
C3 0.055(3) 0.064(4) 0.046(3) -0.011(3) -0.029(3) -0.015(3)
C4 0.025(2) 0.040(3) 0.047(3) 0.016(2) -0.005(2) -0.0045(19)
C5 0.025(2) 0.029(2) 0.051(3) 0.003(2) -0.001(2) -0.0041(18)
C6 0.040(3) 0.035(3) 0.044(3) -0.009(2) -0.006(2) -0.012(2)
C7 0.064(4) 0.045(3) 0.076(4) -0.015(3) -0.017(3) -0.028(3)
C8 0.050(3) 0.057(3) 0.084(4) -0.002(3) -0.021(3) -0.033(3)
C9 0.028(3) 0.075(4) 0.085(5) -0.011(4) -0.013(3) -0.009(3)
C11 0.031(2) 0.030(2) 0.037(2) 0.0021(18) -0.0143(19) -0.0060(18)
C12 0.038(3) 0.031(2) 0.043(3) -0.009(2) -0.018(2) -0.005(2)
C13 0.042(3) 0.048(3) 0.047(3) -0.005(2) -0.017(2) -0.014(2)
C14 0.022(2) 0.034(2) 0.043(3) 0.008(2) -0.0027(19) -0.0035(18)
C15 0.025(2) 0.030(2) 0.049(3) 0.001(2) 0.006(2) -0.0027(18)
C16 0.055(3) 0.036(3) 0.046(3) -0.020(2) -0.007(2) -0.011(2)
C17 0.068(4) 0.046(3) 0.064(4) -0.010(3) -0.019(3) -0.031(3)
C18 0.070(4) 0.050(3) 0.074(4) 0.000(3) -0.026(3) -0.034(3)
C19 0.046(3) 0.071(4) 0.074(4) -0.011(3) -0.010(3) -0.018(3)
C21 0.052(3) 0.039(2) 0.031(2) -0.0106(19) 0.010(2) -0.031(2)
C22 0.049(3) 0.039(2) 0.038(2) -0.012(2) 0.010(2) -0.031(2)
C23 0.052(3) 0.045(3) 0.064(3) -0.002(2) 0.004(3) -0.033(2)
C24 0.035(2) 0.058(3) 0.041(3) -0.007(2) 0.007(2) -0.030(2)
C25 0.037(2) 0.057(3) 0.027(2) 0.002(2) -0.0009(18) -0.028(2)
C26 0.049(3) 0.036(2) 0.036(2) -0.0018(19) 0.003(2) -0.025(2)
C27 0.071(4) 0.030(2) 0.043(3) -0.010(2) 0.002(3) -0.022(2)
C28 0.093(4) 0.037(3) 0.044(3) -0.016(2) 0.001(3) -0.039(3)
C29 0.069(4) 0.058(3) 0.055(3) -0.013(3) 0.005(3) -0.048(3)
C31 0.046(3) 0.037(2) 0.040(2) -0.013(2) 0.018(2) -0.030(2)
C32 0.055(3) 0.034(2) 0.039(2) -0.0126(19) 0.019(2) -0.034(2)
C33 0.054(3) 0.043(3) 0.068(4) -0.003(3) 0.018(3) -0.033(2)
C34 0.041(3) 0.062(3) 0.032(2) 0.005(2) 0.002(2) -0.035(2)
C35 0.042(3) 0.050(3) 0.029(2) -0.003(2) 0.0006(19) -0.020(2)
C36 0.054(3) 0.034(2) 0.044(3) -0.007(2) 0.008(2) -0.020(2)
C37 0.084(4) 0.027(2) 0.046(3) -0.006(2) -0.002(3) -0.020(3)
C38 0.092(4) 0.033(2) 0.040(3) -0.009(2) -0.003(3) -0.031(3)
C39 0.070(4) 0.047(3) 0.056(3) -0.006(2) -0.002(3) -0.042(3)
N1 0.0301(19) 0.034(2) 0.038(2) 0.0020(16) -0.0114(16) -0.0093(16)
N2 0.0269(18) 0.0248(18) 0.039(2) 0.0006(16) -0.0029(16) -0.0028(15)
N3 0.043(2) 0.033(2) 0.043(2) -0.0067(17) -0.0127(18) -0.0164(18)
N4 0.033(2) 0.047(2) 0.064(3) -0.007(2) -0.013(2) -0.0119(19)
N11 0.0261(18) 0.036(2) 0.035(2) -0.0026(16) -0.0069(16) -0.0048(16)
N12 0.032(2) 0.031(2) 0.037(2) -0.0067(17) -0.0053(17) -0.0085(16)
N13 0.042(3) 0.036(2) 0.052(3) -0.009(2) -0.019(2) -0.009(2)
N14 0.034(2) 0.049(2) 0.055(3) -0.001(2) -0.0157(19) -0.0142(19)
N21 0.042(2) 0.040(2) 0.040(2) -0.0054(17) 0.0054(17) -0.0287(18)
N22 0.046(2) 0.038(2) 0.0269(18) -0.0051(15) 0.0049(16) -0.0239(18)
N23 0.053(3) 0.0300(19) 0.035(2) -0.0082(16) 0.0071(18) -0.0231(18)
N24 0.052(2) 0.037(2) 0.040(2) -0.0040(17) 0.0029(18) -0.0277(19)
N31 0.042(2) 0.045(2) 0.039(2) -0.0015(18) 0.0041(18) -0.0298(19)
N32 0.044(2) 0.040(2) 0.0320(19) -0.0056(16) 0.0062(16) -0.0273(18)
N33 0.056(3) 0.031(2) 0.041(2) -0.0100(17) 0.007(2) -0.026(2)
N34 0.071(3) 0.033(2) 0.034(2) -0.0120(18) 0.007(2) -0.035(2)
F1 0.080(2) 0.060(2) 0.0566(19) 0.0093(16) -0.0101(17) -0.0473(18)
F2 0.137(4) 0.133(4) 0.0391(19) 0.000(2) -0.001(2) -0.099(3)
F3 0.048(2) 0.055(2) 0.152(4) 0.004(2) -0.008(2) -0.0096(17)
F4 0.099(3) 0.099(3) 0.051(2) -0.002(2) 0.0188(19) -0.056(2)
F5 0.068(2) 0.0543(19) 0.105(3) 0.0051(19) -0.008(2) -0.0434(18)
F6 0.0407(19) 0.061(2) 0.110(3) -0.018(2) 0.001(2) -0.0112(17)
F7 0.0598(19) 0.0377(16) 0.081(2) -0.0210(16) 0.0154(17) -0.0193(14)
F8 0.0513(18) 0.0572(19) 0.069(2) -0.0235(16) -0.0141(16) -0.0142(15)
F9 0.0413(16) 0.0563(18) 0.078(2) -0.0156(16) 0.0084(15) -0.0268(15)
F10 0.128(3) 0.087(3) 0.049(2) -0.0090(19) -0.014(2) -0.069(3)
F11 0.084(3) 0.084(3) 0.116(3) -0.050(2) 0.050(2) -0.067(2)
F12 0.071(2) 0.0419(16) 0.081(2) -0.0008(16) -0.0109(18) -0.0263(16)
F13 0.081(3) 0.068(2) 0.127(4) 0.027(2) -0.037(2) -0.056(2)
F14 0.048(2) 0.066(2) 0.107(3) -0.013(2) -0.024(2) -0.0125(17)
F15 0.127(4) 0.124(4) 0.056(2) -0.001(2) 0.032(2) -0.077(3)
F16 0.049(2) 0.062(2) 0.218(6) 0.017(3) -0.036(3) -0.0015(19)
F17 0.139(4) 0.132(4) 0.0396(19) -0.001(2) -0.012(2) -0.094(3)
F18 0.095(3) 0.0587(19) 0.060(2) 0.0134(16) -0.0163(18) -0.0534(19)
F19 0.084(2) 0.0381(16) 0.073(2) 0.0004(15) -0.0130(19) -0.0274(16)
F20 0.111(3) 0.072(2) 0.048(2) -0.0043(17) -0.0147(19) -0.056(2)
F21 0.076(3) 0.078(2) 0.098(3) -0.034(2) 0.031(2) -0.055(2)
F22 0.0561(18) 0.0490(17) 0.064(2) -0.0145(15) -0.0139(15) -0.0181(15)
F23 0.0456(17) 0.067(2) 0.099(3) -0.028(2) 0.0145(18) -0.0333(16)
F24 0.064(2) 0.0327(15) 0.075(2) -0.0123(15) 0.0134(17) -0.0203(14)
P1 0.0341(6) 0.0390(6) 0.0409(7) 0.0069(5) 0.0010(5) -0.0180(5)
P2 0.0431(7) 0.0378(6) 0.0508(8) -0.0099(6) 0.0011(6) -0.0238(6)
P3 0.0369(6) 0.0390(6) 0.0419(7) 0.0083(5) -0.0033(5) -0.0210(5)
P4 0.0472(8) 0.0340(6) 0.0509(8) -0.0099(6) 0.0020(6) -0.0245(6)

loop_
_atom_type_symbol
_atom_type_description
_atom_type_scat_dispersion_real
_atom_type_scat_dispersion_imag
_atom_type_scat_source
C C 0.0033 0.0016 'International Tables Vol C Tables 4.2.6.8 and 6.1.1.4'
H H 0.0000 0.0000 'International Tables Vol C Tables 4.2.6.8 and 6.1.1.4'
N N 0.0061 0.0033 'International Tables Vol C Tables 4.2.6.8 and 6.1.1.4'
O O 0.0106 0.0060 'International Tables Vol C Tables 4.2.6.8 and 6.1.1.4'
F F 0.0171 0.0103 'International Tables Vol C Tables 4.2.6.8 and 6.1.1.4'
P P 0.1023 0.0942 'International Tables Vol C Tables 4.2.6.8 and 6.1.1.4'
Cl Cl 0.1484 0.1585 'International Tables Vol C Tables 4.2.6.8 and 6.1.1.4'
Tc Tc -1.4390 0.7593 'International Tables Vol C Tables 4.2.6.8 and 6.1.1.4'

loop_
_geom_angle_atom_site_label_1
_geom_angle_atom_site_label_2
_geom_angle_atom_site_label_3
_geom_angle
O1 Tc1A C12 97.16(18)
O1 Tc1A C1 102.66(16)
C12 Tc1A C1 97.90(16)
O1 Tc1A C11 94.43(15)
C12 Tc1A C11 82.91(17)
C1 Tc1A C11 162.6(2)
O1 Tc1A C2 99.74(17)
C12 Tc1A C2 162.9(2)
C1 Tc1A C2 81.04(17)
C11 Tc1A C2 93.07(17)
O1 Tc1A Cl1 178.52(12)
C12 Tc1A Cl1 83.12(15)
C1 Tc1A Cl1 78.73(14)
C11 Tc1A Cl1 84.16(13)
C2 Tc1A Cl1 79.91(14)
C2 Tc1B C11 96.92(18)
C2 Tc1B C1 81.42(17)
C11 Tc1B C1 153.5(2)
C2 Tc1B C12 153.9(2)
C11 Tc1B C12 79.40(17)
C1 Tc1B C12 90.52(16)
O2 Tc2A C21 109.3(3)
O2 Tc2A C32 95.4(3)
C21 Tc2A C32 95.07(17)
O2 Tc2A C22 102.3(3)
C21 Tc2A C22 82.19(17)
C32 Tc2A C22 161.94(19)
O2 Tc2A C31 89.3(3)
C21 Tc2A C31 161.27(19)
C32 Tc2A C31 80.89(17)
C22 Tc2A C31 95.96(17)
O2 Tc2A Cl2 172.6(3)
C21 Tc2A Cl2 77.96(13)
C32 Tc2A Cl2 82.25(14)
C22 Tc2A Cl2 79.73(14)
C31 Tc2A Cl2 83.36(13)
O2B Tc2B C31 103.6(8)
O2B Tc2B C32 106.2(10)
C31 Tc2B C32 83.49(18)
O2B Tc2B C22 105.5(10)
C31 Tc2B C22 95.78(18)
C32 Tc2B C22 147.5(2)
O2B Tc2B C21 107.4(8)
C31 Tc2B C21 149.0(2)
C32 Tc2B C21 88.90(18)
C22 Tc2B C21 75.05(17)
O2B Tc2B Cl2B 176.9(11)
C31 Tc2B Cl2B 77.5(3)
C32 Tc2B Cl2B 76.7(4)
C22 Tc2B Cl2B 71.5(4)
C21 Tc2B Cl2B 71.4(3)
N2 C1 N1 105.9(4)
N2 C1 Tc1A 117.7(3)
N1 C1 Tc1A 136.0(3)
N2 C1 Tc1B 123.7(3)
N1 C1 Tc1B 122.4(3)
Tc1A C1 Tc1B 21.62(5)
N4 C2 N3 104.0(4)
N4 C2 Tc1B 122.1(4)
N3 C2 Tc1B 131.5(3)
N4 C2 Tc1A 138.8(4)
N3 C2 Tc1A 117.1(3)
Tc1B C2 Tc1A 22.10(6)
N1 C3 H3C 109.5
N1 C3 H3B 109.5
H3C C3 H3B 109.5
N1 C3 H3A 109.5
H3C C3 H3A 109.5
H3B C3 H3A 109.5
C5 C4 N1 108.1(4)
C5 C4 H4A 125.9
N1 C4 H4A 125.9
C4 C5 N2 105.1(4)
C4 C5 H5A 127.4
N2 C5 H5A 127.4
N2 C6 N3 108.2(4)
N2 C6 H6A 110.0
N3 C6 H6A 110.0
N2 C6 H6B 110.0
N3 C6 H6B 110.0
H6A C6 H6B 108.4
C8 C7 N3 105.2(5)
C8 C7 H7A 127.4
N3 C7 H7A 127.4
C7 C8 N4 107.6(5)
C7 C8 H8A 126.2
N4 C8 H8A 126.2
N4 C9 H9A 109.5
N4 C9 H9B 109.5
H9A C9 H9B 109.5
N4 C9 H9C 109.5
H9A C9 H9C 109.5
H9B C9 H9C 109.5
N11 C11 N12 103.5(4)
N11 C11 Tc1B 139.7(3)
N12 C11 Tc1B 116.4(3)
N11 C11 Tc1A 128.3(3)
N12 C11 Tc1A 125.3(3)
Tc1B C11 Tc1A 22.27(6)
N14 C12 N13 104.9(4)
N14 C12 Tc1A 127.9(4)
N13 C12 Tc1A 126.1(4)
N14 C12 Tc1B 142.8(3)
N13 C12 Tc1B 111.6(4)
Tc1A C12 Tc1B 21.09(6)
N11 C13 H13C 109.5
N11 C13 H13B 109.5
H13C C13 H13B 109.5
N11 C13 H13A 109.5
H13C C13 H13A 109.5
H13B C13 H13A 109.5
C15 C14 N11 106.9(4)
C15 C14 H14A 126.6
N11 C14 H14A 126.6
C14 C15 N12 107.7(4)
C14 C15 H15A 126.2
N12 C15 H15A 126.2
N13 C16 N12 107.8(4)
N13 C16 H16A 110.1
N12 C16 H16A 110.1
N13 C16 H16B 110.1
N12 C16 H16B 110.1
H16A C16 H16B 108.5
C18 C17 N13 106.4(5)
C18 C17 H17A 126.8
N13 C17 H17A 126.8
C17 C18 N14 107.7(5)
C17 C18 H18A 126.2
N14 C18 H18A 126.2
N14 C19 H19A 109.5
N14 C19 H19B 109.5
H19A C19 H19B 109.5
N14 C19 H19C 109.5
H19A C19 H19C 109.5
H19B C19 H19C 109.5
N21 C21 N22 105.4(4)
N21 C21 Tc2A 137.9(4)
N22 C21 Tc2A 116.5(3)
N21 C21 Tc2B 121.0(3)
N22 C21 Tc2B 130.4(3)
Tc2A C21 Tc2B 23.99(6)
N23 C22 N24 105.5(4)
N23 C22 Tc2A 118.2(3)
N24 C22 Tc2A 136.3(4)
N23 C22 Tc2B 134.1(3)
N24 C22 Tc2B 116.7(3)
Tc2A C22 Tc2B 24.62(6)
N21 C23 H23C 109.5
N21 C23 H23B 109.5
H23C C23 H23B 109.5
N21 C23 H23A 109.5
H23C C23 H23A 109.5
H23B C23 H23A 109.5
C25 C24 N21 107.0(4)
C25 C24 H24A 126.5
N21 C24 H24A 126.5
C24 C25 N22 106.2(4)
C24 C25 H25A 126.9
N22 C25 H25A 126.9
N23 C26 N22 109.2(4)
N23 C26 H26A 109.8
N22 C26 H26A 109.8
N23 C26 H26B 109.8
N22 C26 H26B 109.8
H26A C26 H26B 108.3
C28 C27 N23 106.9(5)
C28 C27 H27A 126.6
N23 C27 H27A 126.6
C27 C28 N24 108.1(4)
C27 C28 H28A 125.9
N24 C28 H28A 125.9
N24 C29 H29A 109.5
N24 C29 H29B 109.5
H29A C29 H29B 109.5
N24 C29 H29C 109.5
H29A C29 H29C 109.5
H29B C29 H29C 109.5
N32 C31 N31 104.4(4)
N32 C31 Tc2B 109.9(3)
N31 C31 Tc2B 143.4(4)
N32 C31 Tc2A 127.2(3)
N31 C31 Tc2A 127.8(3)
Tc2B C31 Tc2A 25.77(7)
N34 C32 N33 104.9(4)
N34 C32 Tc2A 126.9(4)
N33 C32 Tc2A 127.0(3)
N34 C32 Tc2B 145.9(4)
N33 C32 Tc2B 108.4(3)
Tc2A C32 Tc2B 25.55(6)
N31 C33 H33C 109.5
N31 C33 H33B 109.5
H33C C33 H33B 109.5
N31 C33 H33A 109.5
H33C C33 H33A 109.5
H33B C33 H33A 109.5
C35 C34 N31 108.7(4)
C35 C34 H34A 125.6
N31 C34 H34A 125.6
C34 C35 N32 105.8(4)
C34 C35 H35A 127.1
N32 C35 H35A 127.1
N32 C36 N33 108.6(4)
N32 C36 H36A 110.0
N33 C36 H36A 110.0
N32 C36 H36B 110.0
N33 C36 H36B 110.0
H36A C36 H36B 108.3
C38 C37 N33 106.0(5)
C38 C37 H37A 127.0
N33 C37 H37A 127.0
C37 C38 N34 107.3(5)
C37 C38 H38A 126.3
N34 C38 H38A 126.3
N34 C39 H39A 109.5
N34 C39 H39B 109.5
H39A C39 H39B 109.5
N34 C39 H39C 109.5
H39A C39 H39C 109.5
H39B C39 H39C 109.5
C1 N1 C4 109.5(4)
C1 N1 C3 127.3(4)
C4 N1 C3 123.2(4)
C1 N2 C5 111.4(4)
C1 N2 C6 123.8(4)
C5 N2 C6 124.8(4)
C2 N3 C7 112.2(5)
C2 N3 C6 122.3(4)
C7 N3 C6 125.1(4)
C2 N4 C8 111.0(4)
C2 N4 C9 126.6(5)
C8 N4 C9 122.4(5)
C11 N11 C14 110.8(4)
C11 N11 C13 125.7(4)
C14 N11 C13 123.4(4)
C15 N12 C11 111.1(4)
C15 N12 C16 126.1(4)
C11 N12 C16 122.8(4)
C12 N13 C17 110.6(5)
C12 N13 C16 123.8(4)
C17 N13 C16 125.5(5)
C12 N14 C18 110.4(5)
C12 N14 C19 127.1(5)
C18 N14 C19 122.5(5)
C21 N21 C24 110.3(4)
C21 N21 C23 128.0(4)
C24 N21 C23 121.6(4)
C21 N22 C25 111.1(4)
C21 N22 C26 125.0(4)
C25 N22 C26 123.7(4)
C22 N23 C27 110.8(4)
C22 N23 C26 123.0(4)
C27 N23 C26 126.2(5)
C22 N24 C28 108.8(4)
C22 N24 C29 126.8(4)
C28 N24 C29 124.5(4)
C31 N31 C34 109.7(4)
C31 N31 C33 125.5(4)
C34 N31 C33 124.7(4)
C31 N32 C35 111.4(4)
C31 N32 C36 124.8(4)
C35 N32 C36 123.7(4)
C32 N33 C37 111.4(4)
C32 N33 C36 125.0(4)
C37 N33 C36 123.6(5)
C32 N34 C38 110.5(5)
C32 N34 C39 126.1(4)
C38 N34 C39 123.4(4)
F5 P1 F3 89.9(2)
F5 P1 F6 90.3(2)
F3 P1 F6 179.0(3)
F5 P1 F2 90.4(2)
F3 P1 F2 91.2(3)
F6 P1 F2 89.8(2)
F5 P1 F4 91.4(2)
F3 P1 F4 90.5(2)
F6 P1 F4 88.5(2)
F2 P1 F4 177.6(2)
F5 P1 F1 179.6(2)
F3 P1 F1 89.8(2)
F6 P1 F1 89.9(2)
F2 P1 F1 89.98(19)
F4 P1 F1 88.3(2)
F10 P2 F11 90.2(2)
F10 P2 F9 90.8(2)
F11 P2 F9 179.0(2)
F10 P2 F8 179.0(2)
F11 P2 F8 90.3(2)
F9 P2 F8 88.72(19)
F10 P2 F12 91.0(2)
F11 P2 F12 90.1(2)
F9 P2 F12 89.76(18)
F8 P2 F12 89.83(19)
F10 P2 F7 89.4(2)
F11 P2 F7 90.1(2)
F9 P2 F7 90.03(18)
F8 P2 F7 89.70(18)
F12 P2 F7 179.5(2)
F16 P3 F17 89.5(3)
F16 P3 F13 89.8(2)
F17 P3 F13 90.5(2)
F16 P3 F14 178.7(3)
F17 P3 F14 89.5(3)
F13 P3 F14 91.1(2)
F16 P3 F15 93.0(3)
F17 P3 F15 177.2(3)
F13 P3 F15 90.7(2)
F14 P3 F15 87.9(2)
F16 P3 F18 90.7(2)
F17 P3 F18 90.3(2)
F13 P3 F18 179.0(2)
F14 P3 F18 88.5(2)
F15 P3 F18 88.4(2)
F20 P4 F19 92.22(19)
F20 P4 F24 88.9(2)
F19 P4 F24 178.9(2)
F20 P4 F23 91.5(2)
F19 P4 F23 90.3(2)
F24 P4 F23 90.01(18)
F20 P4 F21 90.5(2)
F19 P4 F21 90.1(2)
F24 P4 F21 89.46(19)
F23 P4 F21 178.0(2)
F20 P4 F22 177.9(2)
F19 P4 F22 89.80(18)
F24 P4 F22 89.12(18)
F23 P4 F22 89.12(19)
F21 P4 F22 88.9(2)

loop_
_geom_bond_atom_site_label_1
_geom_bond_atom_site_label_2
_geom_bond_distance
Tc1A O1 1.606(3)
Tc1A C12 2.131(5)
Tc1A C1 2.155(4)
Tc1A C11 2.159(4)
Tc1A C2 2.201(5)
Tc1A Cl1 2.4103(15)
Tc1B C2 2.092(5)
Tc1B C11 2.137(4)
Tc1B C1 2.244(5)
Tc1B C12 2.306(5)
Tc2A O2 1.606(7)
Tc2A C21 2.124(5)
Tc2A C32 2.152(4)
Tc2A C22 2.158(5)
Tc2A C31 2.180(5)
Tc2A Cl2 2.484(2)
Tc2B O2B 1.53(3)
Tc2B C31 2.063(4)
Tc2B C32 2.157(5)
Tc2B C22 2.277(5)
Tc2B C21 2.343(5)
Tc2B Cl2B 2.587(13)
C1 N2 1.334(6)
C1 N1 1.345(6)
C2 N4 1.337(6)
C2 N3 1.339(6)
C3 N1 1.474(6)
C3 H3C 0.9800
C3 H3B 0.9800
C3 H3A 0.9800
C4 C5 1.343(7)
C4 N1 1.388(6)
C4 H4A 0.9500
C5 N2 1.395(5)
C5 H5A 0.9500
C6 N2 1.427(6)
C6 N3 1.455(6)
C6 H6A 0.9900
C6 H6B 0.9900
C7 C8 1.333(8)
C7 N3 1.376(6)
C7 H7A 0.9500
C8 N4 1.373(7)
C8 H8A 0.9500
C9 N4 1.469(7)
C9 H9A 0.9800
C9 H9B 0.9800
C9 H9C 0.9800
C11 N11 1.350(5)
C11 N12 1.367(6)
C12 N14 1.342(6)
C12 N13 1.373(6)
C13 N11 1.447(6)
C13 H13C 0.9800
C13 H13B 0.9800
C13 H13A 0.9800
C14 C15 1.323(7)
C14 N11 1.378(5)
C14 H14A 0.9500
C15 N12 1.351(6)
C15 H15A 0.9500
C16 N13 1.459(7)
C16 N12 1.469(6)
C16 H16A 0.9900
C16 H16B 0.9900
C17 C18 1.339(9)
C17 N13 1.383(7)
C17 H17A 0.9500
C18 N14 1.391(7)
C18 H18A 0.9500
C19 N14 1.453(7)
C19 H19A 0.9800
C19 H19B 0.9800
C19 H19C 0.9800
C21 N21 1.333(5)
C21 N22 1.357(6)
C22 N23 1.342(6)
C22 N24 1.346(6)
C23 N21 1.455(6)
C23 H23C 0.9800
C23 H23B 0.9800
C23 H23A 0.9800
C24 C25 1.351(7)
C24 N21 1.394(6)
C24 H24A 0.9500
C25 N22 1.372(6)
C25 H25A 0.9500
C26 N23 1.452(6)
C26 N22 1.458(6)
C26 H26A 0.9900
C26 H26B 0.9900
C27 C28 1.314(8)
C27 N23 1.361(6)
C27 H27A 0.9500
C28 N24 1.382(7)
C28 H28A 0.9500
C29 N24 1.449(7)
C29 H29A 0.9800
C29 H29B 0.9800
C29 H29C 0.9800
C31 N32 1.346(6)
C31 N31 1.356(5)
C32 N34 1.345(6)
C32 N33 1.355(7)
C33 N31 1.451(6)
C33 H33C 0.9800
C33 H33B 0.9800
C33 H33A 0.9800
C34 C35 1.319(7)
C34 N31 1.368(6)
C34 H34A 0.9500
C35 N32 1.376(6)
C35 H35A 0.9500
C36 N32 1.463(6)
C36 N33 1.466(7)
C36 H36A 0.9900
C36 H36B 0.9900
C37 C38 1.345(8)
C37 N33 1.386(6)
C37 H37A 0.9500
C38 N34 1.394(7)
C38 H38A 0.9500
C39 N34 1.460(7)
C39 H39A 0.9800
C39 H39B 0.9800
C39 H39C 0.9800
F1 P1 1.601(3)
F2 P1 1.592(4)
F3 P1 1.575(4)
F4 P1 1.593(4)
F5 P1 1.573(3)
F6 P1 1.581(4)
F7 P2 1.600(3)
F8 P2 1.597(3)
F9 P2 1.592(3)
F10 P2 1.560(4)
F11 P2 1.592(3)
F12 P2 1.597(3)
F13 P3 1.579(3)
F14 P3 1.580(4)
F15 P3 1.585(4)
F16 P3 1.548(4)
F17 P3 1.571(4)
F18 P3 1.593(3)
F19 P4 1.586(3)
F20 P4 1.581(4)
F21 P4 1.603(4)
F22 P4 1.605(3)
F23 P4 1.595(3)
F24 P4 1.594(3)

loop_
_geom_torsion_atom_site_label_1
_geom_torsion_atom_site_label_2
_geom_torsion_atom_site_label_3
_geom_torsion_atom_site_label_4
_geom_torsion
O1 Tc1A C1 N2 58.0(4)
C12 Tc1A C1 N2 157.2(4)
C11 Tc1A C1 N2 -111.3(7)
C2 Tc1A C1 N2 -40.0(4)
Cl1 Tc1A C1 N2 -121.5(4)
O1 Tc1A C1 N1 -131.0(5)
C12 Tc1A C1 N1 -31.8(5)
C11 Tc1A C1 N1 59.7(9)
C2 Tc1A C1 N1 130.9(5)
Cl1 Tc1A C1 N1 49.5(5)
O1 Tc1A C1 Tc1B 170.03(15)
C12 Tc1A C1 Tc1B -90.75(17)
C11 Tc1A C1 Tc1B 0.8(7)
C2 Tc1A C1 Tc1B 71.98(16)
Cl1 Tc1A C1 Tc1B -9.43(10)
C2 Tc1B C1 N2 -8.3(4)
C11 Tc1B C1 N2 80.0(6)
C12 Tc1B C1 N2 146.8(4)
C2 Tc1B C1 N1 136.0(4)
C11 Tc1B C1 N1 -135.6(4)
C12 Tc1B C1 N1 -68.9(4)
C2 Tc1B C1 Tc1A -88.83(17)
C11 Tc1B C1 Tc1A -0.5(4)
C12 Tc1B C1 Tc1A 66.28(15)
C11 Tc1B C2 N4 64.9(4)
C1 Tc1B C2 N4 -141.8(4)
C12 Tc1B C2 N4 144.9(4)
C11 Tc1B C2 N3 -135.9(5)
C1 Tc1B C2 N3 17.4(5)
C12 Tc1B C2 N3 -55.9(7)
C11 Tc1B C2 Tc1A -79.86(16)
C1 Tc1B C2 Tc1A 73.43(15)
C12 Tc1B C2 Tc1A 0.1(4)
O1 Tc1A C2 N4 122.6(5)
C12 Tc1A C2 N4 -48.2(9)
C1 Tc1A C2 N4 -135.9(6)
C11 Tc1A C2 N4 27.6(6)
Cl1 Tc1A C2 N4 -55.9(5)
O1 Tc1A C2 N3 -53.7(4)
C12 Tc1A C2 N3 135.5(6)
C1 Tc1A C2 N3 47.7(4)
C11 Tc1A C2 N3 -148.7(4)
Cl1 Tc1A C2 N3 127.7(4)
O1 Tc1A C2 Tc1B 170.59(13)
C12 Tc1A C2 Tc1B -0.2(6)
C1 Tc1A C2 Tc1B -87.99(16)
C11 Tc1A C2 Tc1B 75.56(15)
Cl1 Tc1A C2 Tc1B -7.95(9)
N1 C4 C5 N2 0.6(5)
N3 C7 C8 N4 0.1(7)
C2 Tc1B C11 N11 15.7(6)
C1 Tc1B C11 N11 -69.0(8)
C12 Tc1B C11 N11 -138.2(6)
C2 Tc1B C11 N12 -155.5(4)
C1 Tc1B C11 N12 119.8(5)
C12 Tc1B C11 N12 50.6(4)
C2 Tc1B C11 Tc1A 85.15(18)
C1 Tc1B C11 Tc1A 0.5(4)
C12 Tc1B C11 Tc1A -68.73(15)
O1 Tc1A C11 N11 -40.8(4)
C12 Tc1A C11 N11 -137.5(5)
C1 Tc1A C11 N11 128.7(6)
C2 Tc1A C11 N11 59.2(4)
Cl1 Tc1A C11 N11 138.7(4)
O1 Tc1A C11 N12 116.6(4)
C12 Tc1A C11 N12 20.0(4)
C1 Tc1A C11 N12 -73.9(8)
C2 Tc1A C11 N12 -143.3(4)
Cl1 Tc1A C11 N12 -63.8(4)
O1 Tc1A C11 Tc1B -170.28(15)
C12 Tc1A C11 Tc1B 93.04(17)
C1 Tc1A C11 Tc1B -0.8(7)
C2 Tc1A C11 Tc1B -70.25(16)
Cl1 Tc1A C11 Tc1B 9.27(10)
O1 Tc1A C12 N14 47.3(4)
C1 Tc1A C12 N14 -56.6(4)
C11 Tc1A C12 N14 140.9(4)
C2 Tc1A C12 N14 -141.8(6)
Cl1 Tc1A C12 N14 -134.2(4)
O1 Tc1A C12 N13 -119.3(4)
C1 Tc1A C12 N13 136.8(4)
C11 Tc1A C12 N13 -25.7(4)
C2 Tc1A C12 N13 51.6(8)
Cl1 Tc1A C12 N13 59.2(4)
O1 Tc1A C12 Tc1B -170.66(13)
C1 Tc1A C12 Tc1B 85.43(16)
C11 Tc1A C12 Tc1B -77.06(15)
C2 Tc1A C12 Tc1B 0.2(6)
Cl1 Tc1A C12 Tc1B 7.87(9)
C2 Tc1B C12 N14 53.3(8)
C11 Tc1B C12 N14 137.3(6)
C1 Tc1B C12 N14 -18.0(6)
C2 Tc1B C12 N13 -137.4(4)
C11 Tc1B C12 N13 -53.4(3)
C1 Tc1B C12 N13 151.3(3)
C2 Tc1B C12 Tc1A -0.2(4)
C11 Tc1B C12 Tc1A 83.90(16)
C1 Tc1B C12 Tc1A -71.43(15)
N11 C14 C15 N12 0.0(5)
N13 C17 C18 N14 2.0(6)
O2 Tc2A C21 N21 -122.0(6)
C32 Tc2A C21 N21 -24.4(5)
C22 Tc2A C21 N21 137.6(5)
C31 Tc2A C21 N21 52.1(9)
Cl2 Tc2A C21 N21 56.5(5)
O2 Tc2A C21 N22 53.6(5)
C32 Tc2A C21 N22 151.1(3)
C22 Tc2A C21 N22 -46.8(3)
C31 Tc2A C21 N22 -132.3(5)
Cl2 Tc2A C21 N22 -127.9(3)
O2 Tc2A C21 Tc2B -175.1(3)
C32 Tc2A C21 Tc2B -77.55(16)
C22 Tc2A C21 Tc2B 84.49(16)
C31 Tc2A C21 Tc2B -1.0(6)
Cl2 Tc2A C21 Tc2B 3.39(10)
O2B Tc2B C21 N21 41.5(11)
C31 Tc2B C21 N21 -140.6(4)
C32 Tc2B C21 N21 -65.2(4)
C22 Tc2B C21 N21 143.4(4)
Cl2B Tc2B C21 N21 -141.6(5)
O2B Tc2B C21 N22 -115.3(11)
C31 Tc2B C21 N22 62.6(6)
C32 Tc2B C21 N22 138.0(4)
C22 Tc2B C21 N22 -13.4(4)
Cl2B Tc2B C21 N22 61.7(5)
O2B Tc2B C21 Tc2A -177.2(11)
C31 Tc2B C21 Tc2A 0.7(4)
C32 Tc2B C21 Tc2A 76.09(15)
C22 Tc2B C21 Tc2A -75.35(15)
Cl2B Tc2B C21 Tc2A -0.3(4)
O2 Tc2A C22 N23 -63.5(4)
C21 Tc2A C22 N23 44.7(4)
C32 Tc2A C22 N23 127.1(6)
C31 Tc2A C22 N23 -154.1(4)
Cl2 Tc2A C22 N23 123.8(4)
O2 Tc2A C22 N24 116.0(5)
C21 Tc2A C22 N24 -135.9(5)
C32 Tc2A C22 N24 -53.5(9)
C31 Tc2A C22 N24 25.3(5)
Cl2 Tc2A C22 N24 -56.8(5)
O2 Tc2A C22 Tc2B 160.1(3)
C21 Tc2A C22 Tc2B -91.78(15)
C32 Tc2A C22 Tc2B -9.4(6)
C31 Tc2A C22 Tc2B 69.44(15)
Cl2 Tc2A C22 Tc2B -12.68(9)
O2B Tc2B C22 N23 114.8(10)
C31 Tc2B C22 N23 -139.3(5)
C32 Tc2B C22 N23 -52.3(7)
C21 Tc2B C22 N23 10.5(5)
Cl2B Tc2B C22 N23 -64.5(6)
O2B Tc2B C22 N24 -40.0(9)
C31 Tc2B C22 N24 65.9(4)
C32 Tc2B C22 N24 152.8(3)
C21 Tc2B C22 N24 -144.3(4)
Cl2B Tc2B C22 N24 140.6(5)
O2B Tc2B C22 Tc2A 172.5(9)
C31 Tc2B C22 Tc2A -81.56(17)
C32 Tc2B C22 Tc2A 5.4(3)
C21 Tc2B C22 Tc2A 68.26(14)
Cl2B Tc2B C22 Tc2A -6.8(3)
N21 C24 C25 N22 0.8(5)
N23 C27 C28 N24 0.3(6)
O2B Tc2B C31 N32 -45.7(11)
C32 Tc2B C31 N32 59.5(3)
C22 Tc2B C31 N32 -153.2(3)
C21 Tc2B C31 N32 136.4(4)
Cl2B Tc2B C31 N32 137.3(5)
O2B Tc2B C31 N31 112.3(12)
C32 Tc2B C31 N31 -142.5(6)
C22 Tc2B C31 N31 4.8(6)
C21 Tc2B C31 N31 -65.6(8)
Cl2B Tc2B C31 N31 -64.7(7)
O2B Tc2B C31 Tc2A 177.3(11)
C32 Tc2B C31 Tc2A -77.49(16)
C22 Tc2B C31 Tc2A 69.83(15)
C21 Tc2B C31 Tc2A -0.6(4)
Cl2B Tc2B C31 Tc2A 0.3(4)
O2 Tc2A C31 N32 121.8(5)
C21 Tc2A C31 N32 -52.6(8)
C32 Tc2A C31 N32 26.3(4)
C22 Tc2A C31 N32 -135.8(4)
Cl2 Tc2A C31 N32 -56.9(4)
O2 Tc2A C31 N31 -47.7(5)
C21 Tc2A C31 N31 137.9(5)
C32 Tc2A C31 N31 -143.3(4)
C22 Tc2A C31 N31 54.6(4)
Cl2 Tc2A C31 N31 133.5(4)
O2 Tc2A C31 Tc2B 175.5(3)
C21 Tc2A C31 Tc2B 1.1(6)
C32 Tc2A C31 Tc2B 79.91(16)
C22 Tc2A C31 Tc2B -82.15(16)
Cl2 Tc2A C31 Tc2B -3.26(10)
O2 Tc2A C32 N34 53.7(5)
C21 Tc2A C32 N34 -56.3(4)
C22 Tc2A C32 N34 -136.6(6)
C31 Tc2A C32 N34 142.2(4)
Cl2 Tc2A C32 N34 -133.4(4)
O2 Tc2A C32 N33 -111.5(5)
C21 Tc2A C32 N33 138.6(4)
C22 Tc2A C32 N33 58.2(8)
C31 Tc2A C32 N33 -23.0(4)
Cl2 Tc2A C32 N33 61.5(4)
O2 Tc2A C32 Tc2B -160.1(3)
C21 Tc2A C32 Tc2B 89.94(15)
C22 Tc2A C32 Tc2B 9.6(6)
C31 Tc2A C32 Tc2B -71.62(15)
Cl2 Tc2A C32 Tc2B 12.85(9)
O2B Tc2B C32 N34 -119.8(10)
C31 Tc2B C32 N34 137.8(6)
C22 Tc2B C32 N34 47.3(8)
C21 Tc2B C32 N34 -12.0(6)
Cl2B Tc2B C32 N34 59.2(7)
O2B Tc2B C32 N33 46.8(9)
C31 Tc2B C32 N33 -55.5(3)
C22 Tc2B C32 N33 -146.1(3)
C21 Tc2B C32 N33 154.6(3)
Cl2B Tc2B C32 N33 -134.2(4)
O2B Tc2B C32 Tc2A -172.3(9)
C31 Tc2B C32 Tc2A 85.32(17)
C22 Tc2B C32 Tc2A -5.2(3)
C21 Tc2B C32 Tc2A -64.54(13)
Cl2B Tc2B C32 Tc2A 6.6(3)
N31 C34 C35 N32 1.2(5)
N33 C37 C38 N34 0.0(6)
N2 C1 N1 C4 1.3(5)
Tc1A C1 N1 C4 -170.4(4)
Tc1B C1 N1 C4 -148.5(3)
N2 C1 N1 C3 179.4(5)
Tc1A C1 N1 C3 7.7(8)
Tc1B C1 N1 C3 29.7(7)
C5 C4 N1 C1 -1.2(5)
C5 C4 N1 C3 -179.4(5)
N1 C1 N2 C5 -0.9(5)
Tc1A C1 N2 C5 172.6(3)
Tc1B C1 N2 C5 148.4(3)
N1 C1 N2 C6 -179.5(4)
Tc1A C1 N2 C6 -6.0(6)
Tc1B C1 N2 C6 -30.2(6)
C4 C5 N2 C1 0.2(5)
C4 C5 N2 C6 178.8(4)
N3 C6 N2 C1 63.6(6)
N3 C6 N2 C5 -114.8(5)
N4 C2 N3 C7 -0.1(6)
Tc1B C2 N3 C7 -162.1(4)
Tc1A C2 N3 C7 177.4(4)
N4 C2 N3 C6 172.6(4)
Tc1B C2 N3 C6 10.7(7)
Tc1A C2 N3 C6 -9.9(6)
C8 C7 N3 C2 0.0(6)
C8 C7 N3 C6 -172.4(5)
N2 C6 N3 C2 -52.6(6)
N2 C6 N3 C7 119.2(5)
N3 C2 N4 C8 0.2(6)
Tc1B C2 N4 C8 164.2(4)
Tc1A C2 N4 C8 -176.5(4)
N3 C2 N4 C9 -178.1(5)
Tc1B C2 N4 C9 -14.0(7)
Tc1A C2 N4 C9 5.2(9)
C7 C8 N4 C2 -0.1(7)
C7 C8 N4 C9 178.2(5)
N12 C11 N11 C14 -1.6(5)
Tc1B C11 N11 C14 -173.5(4)
Tc1A C11 N11 C14 159.6(3)
N12 C11 N11 C13 -177.6(5)
Tc1B C11 N11 C13 10.5(8)
Tc1A C11 N11 C13 -16.4(7)
C15 C14 N11 C11 1.1(5)
C15 C14 N11 C13 177.1(5)
C14 C15 N12 C11 -1.1(6)
C14 C15 N12 C16 -179.9(5)
N11 C11 N12 C15 1.7(5)
Tc1B C11 N12 C15 175.8(3)
Tc1A C11 N12 C15 -160.3(3)
N11 C11 N12 C16 -179.5(4)
Tc1B C11 N12 C16 -5.3(6)
Tc1A C11 N12 C16 18.6(7)
N13 C16 N12 C15 119.1(5)
N13 C16 N12 C11 -59.6(6)
N14 C12 N13 C17 0.6(6)
Tc1A C12 N13 C17 169.6(4)
Tc1B C12 N13 C17 -172.8(3)
N14 C12 N13 C16 -175.9(4)
Tc1A C12 N13 C16 -6.8(7)
Tc1B C12 N13 C16 10.8(6)
C18 C17 N13 C12 -1.7(6)
C18 C17 N13 C16 174.8(5)
N12 C16 N13 C12 53.3(6)
N12 C16 N13 C17 -122.7(5)
N13 C12 N14 C18 0.7(6)
Tc1A C12 N14 C18 -168.1(4)
Tc1B C12 N14 C18 170.4(5)
N13 C12 N14 C19 177.3(5)
Tc1A C12 N14 C19 8.5(7)
Tc1B C12 N14 C19 -13.0(9)
C17 C18 N14 C12 -1.7(6)
C17 C18 N14 C19 -178.5(5)
N22 C21 N21 C24 -0.4(5)
Tc2A C21 N21 C24 175.5(4)
Tc2B C21 N21 C24 -162.2(3)
N22 C21 N21 C23 176.6(5)
Tc2A C21 N21 C23 -7.5(8)
Tc2B C21 N21 C23 14.8(7)
C25 C24 N21 C21 -0.2(5)
C25 C24 N21 C23 -177.5(4)
N21 C21 N22 C25 0.9(5)
Tc2A C21 N22 C25 -176.0(3)
Tc2B C21 N22 C25 160.4(3)
N21 C21 N22 C26 -174.4(4)
Tc2A C21 N22 C26 8.6(6)
Tc2B C21 N22 C26 -15.0(6)
C24 C25 N22 C21 -1.1(5)
C24 C25 N22 C26 174.4(4)
N23 C26 N22 C21 51.0(6)
N23 C26 N22 C25 -123.8(5)
N24 C22 N23 C27 0.3(5)
Tc2A C22 N23 C27 179.8(3)
Tc2B C22 N23 C27 -156.6(4)
N24 C22 N23 C26 178.2(4)
Tc2A C22 N23 C26 -2.2(6)
Tc2B C22 N23 C26 21.3(7)
C28 C27 N23 C22 -0.3(6)
C28 C27 N23 C26 -178.2(5)
N22 C26 N23 C22 -54.0(6)
N22 C26 N23 C27 123.6(5)
N23 C22 N24 C28 -0.1(5)
Tc2A C22 N24 C28 -179.6(4)
Tc2B C22 N24 C28 161.5(3)
N23 C22 N24 C29 179.8(4)
Tc2A C22 N24 C29 0.3(8)
Tc2B C22 N24 C29 -18.6(6)
C27 C28 N24 C22 -0.1(6)
C27 C28 N24 C29 180.0(5)
N32 C31 N31 C34 0.1(5)
Tc2B C31 N31 C34 -158.5(5)
Tc2A C31 N31 C34 171.6(3)
N32 C31 N31 C33 -176.3(5)
Tc2B C31 N31 C33 25.0(9)
Tc2A C31 N31 C33 -4.9(7)
C35 C34 N31 C31 -0.9(6)
C35 C34 N31 C33 175.6(5)
N31 C31 N32 C35 0.6(5)
Tc2B C31 N32 C35 167.3(3)
Tc2A C31 N32 C35 -170.9(3)
N31 C31 N32 C36 176.6(4)
Tc2B C31 N32 C36 -16.8(5)
Tc2A C31 N32 C36 5.1(6)
C34 C35 N32 C31 -1.1(5)
C34 C35 N32 C36 -177.2(4)
N33 C36 N32 C31 -48.4(6)
N33 C36 N32 C35 127.1(4)
N34 C32 N33 C37 0.4(5)
Tc2A C32 N33 C37 168.2(3)
Tc2B C32 N33 C37 -171.9(3)
N34 C32 N33 C36 -179.3(4)
Tc2A C32 N33 C36 -11.6(6)
Tc2B C32 N33 C36 8.4(5)
C38 C37 N33 C32 -0.3(6)
C38 C37 N33 C36 179.5(5)
N32 C36 N33 C32 52.3(6)
N32 C36 N33 C37 -127.4(5)
N33 C32 N34 C38 -0.3(5)
Tc2A C32 N34 C38 -168.1(3)
Tc2B C32 N34 C38 166.5(5)
N33 C32 N34 C39 -179.2(4)
Tc2A C32 N34 C39 13.1(7)
Tc2B C32 N34 C39 -12.3(9)
C37 C38 N34 C32 0.2(6)
C37 C38 N34 C39 179.0(5)
